data_7156897
loop_
_publ_author_name
'Huchenski, Blake S. N.'
'Christopherson, Cheyenne J.'
'Robertson, Katherine N.'
'Speed, Alexander W. H.'

_publ_section_title
;
 Bis-aminocyclopropenylidene carbene borane catalyzed imine hydrogenation.
;
_journal_issue 25
_journal_name_full 'Organic &amp; biomolecular chemistry'
_journal_page_first 6158
_journal_page_last 6164
_journal_paper_doi 10.1039/c9ob01053j
_journal_volume 17
_journal_year 2019
_chemical_formula_moiety 'C27 H39 B N2'
_chemical_formula_sum 'C27 H39 B N2'
_chemical_formula_weight 402.41
_space_group_crystal_system orthorhombic
_space_group_IT_number 33
_space_group_name_Hall 'P 2c -2n'
_space_group_name_H-M_alt 'P n a 21'
_symmetry_space_group_name_Hall 'P 2c -2n'
_symmetry_space_group_name_H-M 'P n a 21'
_atom_sites_solution_hydrogens mixed
_audit_creation_method SHELXL-2018/1
_audit_update_record
;
2019-05-06 deposited with the CCDC.    2019-06-04 downloaded from the CCDC.
;
_cell_angle_alpha 90
_cell_angle_beta 90
_cell_angle_gamma 90
_cell_formula_units_Z 4
_cell_length_a 17.467(4)
_cell_length_b 9.736(2)
_cell_length_c 14.482(3)
_cell_measurement_reflns_used 8596
_cell_measurement_temperature 125(2)
_cell_measurement_theta_max 27.44
_cell_measurement_theta_min 2.33
_cell_volume 2462.8(9)
_computing_cell_refinement 'Bruker SAINT'
_computing_data_collection 'Bruker APEX2'
_computing_data_reduction 'Bruker SAINT'
_computing_structure_refinement 'SHELXL-2018/1 (Sheldrick, 2018)'
_computing_structure_solution 'SHELXT-2014 (Sheldrick, 2014)'
_diffrn_ambient_temperature 125(2)
_diffrn_measured_fraction_theta_full 1.000
_diffrn_measured_fraction_theta_max 0.966
_diffrn_measurement_device_type 'Bruker APEX-II CCD'
_diffrn_measurement_method '\f and \w scans'
_diffrn_radiation_monochromator graphite
_diffrn_radiation_source 'sealed tube'
_diffrn_radiation_type MoK\a
_diffrn_radiation_wavelength 0.71073
_diffrn_reflns_av_R_equivalents 0.0532
_diffrn_reflns_av_unetI/netI 0.0489
_diffrn_reflns_Laue_measured_fraction_full 1.000
_diffrn_reflns_Laue_measured_fraction_max 0.966
_diffrn_reflns_limit_h_max 23
_diffrn_reflns_limit_h_min -23
_diffrn_reflns_limit_k_max 13
_diffrn_reflns_limit_k_min -12
_diffrn_reflns_limit_l_max 19
_diffrn_reflns_limit_l_min -19
_diffrn_reflns_number 28757
_diffrn_reflns_point_group_measured_fraction_full 1.000
_diffrn_reflns_point_group_measured_fraction_max 0.946
_diffrn_reflns_theta_full 25.242
_diffrn_reflns_theta_max 28.951
_diffrn_reflns_theta_min 2.332
_exptl_absorpt_coefficient_mu 0.062
_exptl_absorpt_correction_T_max 0.7458
_exptl_absorpt_correction_T_min 0.6979
_exptl_absorpt_correction_type multi-scan
_exptl_absorpt_process_details 'SADABS; Bruker 2009'
_exptl_crystal_colour colourless
_exptl_crystal_density_diffrn 1.085
_exptl_crystal_description irregular
_exptl_crystal_F_000 880
_exptl_crystal_size_max 0.350
_exptl_crystal_size_mid 0.250
_exptl_crystal_size_min 0.200
_refine_diff_density_max 0.174
_refine_diff_density_min -0.152
_refine_diff_density_rms 0.035
_refine_ls_abs_structure_details
;
 Flack x determined using 1827 quotients [(I+)-(I-)]/[(I+)+(I-)]
 (Parsons, Flack and Wagner, Acta Cryst. B69 (2013) 249-259).
;
_refine_ls_abs_structure_Flack -2.0(10)
_refine_ls_extinction_method none
_refine_ls_goodness_of_fit_ref 1.029
_refine_ls_hydrogen_treatment mixed
_refine_ls_matrix_type full
_refine_ls_number_parameters 350
_refine_ls_number_reflns 6169
_refine_ls_number_restraints 202
_refine_ls_restrained_S_all 1.017
_refine_ls_R_factor_all 0.0681
_refine_ls_R_factor_gt 0.0440
_refine_ls_shift/su_max 0.000
_refine_ls_shift/su_mean 0.000
_refine_ls_structure_factor_coef Fsqd
_refine_ls_weighting_details 'w=1/[\s^2^(Fo^2^)+(0.0339P)^2^+0.2797P] where P=(Fo^2^+2Fc^2^)/3'
_refine_ls_weighting_scheme calc
_refine_ls_wR_factor_gt 0.0817
_refine_ls_wR_factor_ref 0.0914
_reflns_Friedel_coverage 0.887
_reflns_Friedel_fraction_full 1.000
_reflns_Friedel_fraction_max 0.924
_reflns_number_gt 4740
_reflns_number_total 6169
_reflns_threshold_expression 'I > 2\s(I)'
_cod_data_source_file c9ob01053j2.cif
_cod_data_source_block AS001_cmpd24
_cod_depositor_comments 'Adding full bibliography for 7156897--7156899.cif.'
_cod_original_cell_volume 2462.9(10)
_cod_database_code 7156897
_shelx_shelxl_version_number 2018/1
_shelx_space_group_comment
;
The symmetry employed for this shelxl refinement is uniquely defined
by the following loop, which should always be used as a source of
symmetry information in preference to the above space-group names.
They are only intended as comments.
;
_shelx_estimated_absorpt_t_min 0.979
_shelx_estimated_absorpt_t_max 0.988

loop_
_space_group_symop_operation_xyz
'x, y, z'
'-x, -y, z+1/2'
'x+1/2, -y+1/2, z'
'-x+1/2, y+1/2, z+1/2'

loop_
_atom_site_label
_atom_site_type_symbol
_atom_site_fract_x
_atom_site_fract_y
_atom_site_fract_z
_atom_site_U_iso_or_equiv
_atom_site_adp_type
_atom_site_occupancy
_atom_site_site_symmetry_order
_atom_site_calc_flag
_atom_site_refinement_flags_posn
_atom_site_refinement_flags_adp
_atom_site_refinement_flags_occupancy
_atom_site_disorder_assembly
_atom_site_disorder_group
N1 N 0.06942(10) 0.43919(19) 0.53455(12) 0.0241(4) Uani 1 1 d . . . . .
B1 B 0.24774(15) 0.5797(3) 0.40436(17) 0.0237(5) Uani 1 1 d . . . . .
H1B H 0.2412(13) 0.467(2) 0.3692(17) 0.028 Uiso 1 1 d . U . . .
C1 C 0.19343(12) 0.5781(2) 0.49578(16) 0.0232(5) Uani 1 1 d . . . . .
C2 C 0.12881(12) 0.5247(2) 0.53810(14) 0.0220(5) Uani 1 1 d . . . . .
C3 C 0.17029(12) 0.6274(2) 0.58102(15) 0.0240(5) Uani 1 1 d D . . . .
C4 C 0.06664(13) 0.3370(2) 0.45842(16) 0.0263(5) Uani 1 1 d . . . . .
H4 H 0.019197 0.281058 0.467319 0.032 Uiso 1 1 calc R U . . .
C5 C 0.13413(14) 0.2388(2) 0.46197(19) 0.0372(6) Uani 1 1 d . . . . .
H5A H 0.181677 0.289785 0.451243 0.056 Uiso 1 1 calc R U . . .
H5B H 0.128120 0.168358 0.414172 0.056 Uiso 1 1 calc R U . . .
H5C H 0.136152 0.194828 0.522801 0.056 Uiso 1 1 calc R U . . .
C6 C 0.05962(14) 0.4082(3) 0.36560(16) 0.0334(6) Uani 1 1 d . . . . .
H6A H 0.012901 0.463943 0.364612 0.050 Uiso 1 1 calc R U . . .
H6B H 0.057212 0.339181 0.316452 0.050 Uiso 1 1 calc R U . . .
H6C H 0.104208 0.467558 0.355813 0.050 Uiso 1 1 calc R U . . .
C7 C 0.01547(13) 0.4300(2) 0.61371(16) 0.0274(5) Uani 1 1 d . . . . .
H7 H 0.016754 0.520854 0.645888 0.033 Uiso 1 1 calc R U . . .
C8 C -0.06656(13) 0.4064(3) 0.58293(19) 0.0358(6) Uani 1 1 d . . . . .
H8A H -0.080306 0.474367 0.535843 0.054 Uiso 1 1 calc R U . . .
H8B H -0.100918 0.415799 0.636054 0.054 Uiso 1 1 calc R U . . .
H8C H -0.071419 0.313837 0.557022 0.054 Uiso 1 1 calc R U . . .
C9 C 0.04123(15) 0.3231(3) 0.68308(17) 0.0418(7) Uani 1 1 d . . . . .
H9A H 0.040654 0.232171 0.654066 0.063 Uiso 1 1 calc R U . . .
H9B H 0.006435 0.323482 0.736158 0.063 Uiso 1 1 calc R U . . .
H9C H 0.093272 0.344493 0.703877 0.063 Uiso 1 1 calc R U . . .
N2A N 0.1776(2) 0.7133(4) 0.6524(2) 0.0286(8) Uani 0.874(6) 1 d D U P A 1
C10A C 0.1277(2) 0.7030(4) 0.7351(2) 0.0372(9) Uani 0.874(6) 1 d D U P A 1
H10A H 0.089796 0.628057 0.723114 0.045 Uiso 0.874(6) 1 calc R U P A 1
C11A C 0.0825(2) 0.8347(5) 0.7504(3) 0.0472(11) Uani 0.874(6) 1 d D U P A 1
H11A H 0.117974 0.910330 0.763204 0.071 Uiso 0.874(6) 1 calc R U P A 1
H11B H 0.047767 0.822740 0.802867 0.071 Uiso 0.874(6) 1 calc R U P A 1
H11C H 0.052740 0.855858 0.694798 0.071 Uiso 0.874(6) 1 calc R U P A 1
C12A C 0.1738(3) 0.6616(5) 0.8196(3) 0.0474(11) Uani 0.874(6) 1 d D U P A 1
H12A H 0.202394 0.577323 0.806238 0.071 Uiso 0.874(6) 1 calc R U P A 1
H12B H 0.139041 0.645427 0.871629 0.071 Uiso 0.874(6) 1 calc R U P A 1
H12C H 0.209650 0.735301 0.835468 0.071 Uiso 0.874(6) 1 calc R U P A 1
C13A C 0.23870(17) 0.8202(3) 0.6523(2) 0.0268(7) Uani 0.874(6) 1 d D U P A 1
H13A H 0.230371 0.879613 0.707773 0.032 Uiso 0.874(6) 1 calc R U P A 1
C14A C 0.3181(2) 0.7566(3) 0.6613(3) 0.0286(8) Uani 0.874(6) 1 d D U P A 1
H14A H 0.320618 0.701682 0.717945 0.043 Uiso 0.874(6) 1 calc R U P A 1
H14B H 0.356661 0.829709 0.663974 0.043 Uiso 0.874(6) 1 calc R U P A 1
H14C H 0.328183 0.697655 0.607854 0.043 Uiso 0.874(6) 1 calc R U P A 1
C15A C 0.2319(3) 0.9118(4) 0.5674(3) 0.0293(9) Uani 0.874(6) 1 d D U P A 1
H15A H 0.241367 0.857129 0.511723 0.044 Uiso 0.874(6) 1 calc R U P A 1
H15B H 0.269577 0.986067 0.571214 0.044 Uiso 0.874(6) 1 calc R U P A 1
H15C H 0.180238 0.950975 0.564587 0.044 Uiso 0.874(6) 1 calc R U P A 1
N2B N 0.1980(15) 0.716(3) 0.6417(17) 0.031(5) Uani 0.126(6) 1 d D U P A 2
C10B C 0.1565(13) 0.730(2) 0.7253(16) 0.035(4) Uani 0.126(6) 1 d D U P A 2
H10B H 0.186389 0.803024 0.758112 0.042 Uiso 0.126(6) 1 calc R U P A 2
C11B C 0.0780(13) 0.795(3) 0.7186(19) 0.039(5) Uani 0.126(6) 1 d D U P A 2
H11D H 0.082547 0.887209 0.692136 0.059 Uiso 0.126(6) 1 calc R U P A 2
H11E H 0.055322 0.801158 0.780372 0.059 Uiso 0.126(6) 1 calc R U P A 2
H11F H 0.045224 0.738379 0.678977 0.059 Uiso 0.126(6) 1 calc R U P A 2
C12B C 0.1616(17) 0.611(3) 0.7921(17) 0.043(5) Uani 0.126(6) 1 d D U P A 2
H12D H 0.129606 0.535273 0.769719 0.065 Uiso 0.126(6) 1 calc R U P A 2
H12E H 0.143535 0.640318 0.853033 0.065 Uiso 0.126(6) 1 calc R U P A 2
H12F H 0.214854 0.580291 0.796614 0.065 Uiso 0.126(6) 1 calc R U P A 2
C13B C 0.2616(12) 0.807(2) 0.6138(16) 0.033(4) Uani 0.126(6) 1 d D U P A 2
H13B H 0.282200 0.771206 0.554186 0.040 Uiso 0.126(6) 1 calc R U P A 2
C14B C 0.3269(15) 0.802(3) 0.6835(19) 0.039(6) Uani 0.126(6) 1 d D U P A 2
H14D H 0.314873 0.861986 0.735947 0.059 Uiso 0.126(6) 1 calc R U P A 2
H14E H 0.374265 0.833637 0.653994 0.059 Uiso 0.126(6) 1 calc R U P A 2
H14F H 0.333549 0.707678 0.705261 0.059 Uiso 0.126(6) 1 calc R U P A 2
C15B C 0.230(2) 0.949(2) 0.594(3) 0.047(6) Uani 0.126(6) 1 d D U P A 2
H15D H 0.184286 0.941269 0.555763 0.070 Uiso 0.126(6) 1 calc R U P A 2
H15E H 0.268895 1.003651 0.561970 0.070 Uiso 0.126(6) 1 calc R U P A 2
H15F H 0.216901 0.994095 0.652728 0.070 Uiso 0.126(6) 1 calc R U P A 2
C16 C 0.33690(12) 0.6015(2) 0.43294(15) 0.0239(5) Uani 1 1 d . . . . .
C17 C 0.37702(13) 0.4946(2) 0.47589(15) 0.0282(5) Uani 1 1 d . . . . .
H17 H 0.352121 0.408779 0.484198 0.034 Uiso 1 1 calc R U . . .
C18 C 0.45166(14) 0.5094(3) 0.50675(18) 0.0341(6) Uani 1 1 d . . . . .
H18 H 0.476518 0.434981 0.536780 0.041 Uiso 1 1 calc R U . . .
C19 C 0.48989(13) 0.6316(3) 0.49401(18) 0.0347(6) Uani 1 1 d . . . . .
H19 H 0.540986 0.642256 0.515332 0.042 Uiso 1 1 calc R U . . .
C20 C 0.45303(13) 0.7384(3) 0.44987(18) 0.0343(6) Uani 1 1 d . . . . .
H20 H 0.479124 0.822687 0.439776 0.041 Uiso 1 1 calc R U . . .
C21 C 0.37794(12) 0.7231(2) 0.42017(17) 0.0275(5) Uani 1 1 d . . . . .
H21 H 0.353607 0.798011 0.390093 0.033 Uiso 1 1 calc R U . . .
C22 C 0.21611(12) 0.6928(2) 0.33204(15) 0.0245(5) Uani 1 1 d . . . . .
C23 C 0.25267(14) 0.7105(3) 0.24656(17) 0.0336(6) Uani 1 1 d . . . . .
H23 H 0.295574 0.654490 0.232161 0.040 Uiso 1 1 calc R U . . .
C24 C 0.22843(16) 0.8067(3) 0.18244(18) 0.0412(7) Uani 1 1 d . . . . .
H24 H 0.254503 0.815580 0.125177 0.049 Uiso 1 1 calc R U . . .
C25 C 0.16625(17) 0.8899(3) 0.20179(19) 0.0419(7) Uani 1 1 d . . . . .
H25 H 0.150001 0.957075 0.158437 0.050 Uiso 1 1 calc R U . . .
C26 C 0.12795(16) 0.8745(3) 0.28469(18) 0.0384(6) Uani 1 1 d . . . . .
H26 H 0.084760 0.930283 0.298295 0.046 Uiso 1 1 calc R U . . .
C27 C 0.15296(13) 0.7770(2) 0.34808(17) 0.0304(5) Uani 1 1 d . . . . .
H27 H 0.125896 0.767384 0.404606 0.036 Uiso 1 1 calc R U . . .

loop_
_atom_site_aniso_label
_atom_site_aniso_U_11
_atom_site_aniso_U_22
_atom_site_aniso_U_33
_atom_site_aniso_U_23
_atom_site_aniso_U_13
_atom_site_aniso_U_12
N1 0.0235(10) 0.0246(10) 0.0242(10) -0.0037(8) 0.0050(8) -0.0063(8)
B1 0.0237(13) 0.0258(13) 0.0215(13) -0.0002(10) 0.0031(10) -0.0016(11)
C1 0.0238(11) 0.0226(11) 0.0231(11) 0.0035(10) -0.0026(9) -0.0024(9)
C2 0.0229(11) 0.0231(11) 0.0199(11) 0.0005(9) 0.0002(9) -0.0001(9)
C3 0.0250(12) 0.0257(12) 0.0213(12) 0.0016(10) -0.0008(9) -0.0058(9)
C4 0.0264(11) 0.0242(11) 0.0284(12) -0.0068(10) 0.0026(10) -0.0065(9)
C5 0.0373(14) 0.0287(13) 0.0457(16) -0.0052(12) 0.0046(12) 0.0016(11)
C6 0.0336(14) 0.0381(14) 0.0286(13) -0.0071(11) -0.0050(11) -0.0053(11)
C7 0.0256(12) 0.0286(12) 0.0280(12) -0.0051(10) 0.0078(10) -0.0078(10)
C8 0.0230(12) 0.0405(14) 0.0440(15) -0.0009(13) 0.0065(11) -0.0005(11)
C9 0.0305(14) 0.067(2) 0.0280(14) 0.0085(13) 0.0039(11) -0.0035(13)
N2A 0.0285(19) 0.0345(15) 0.0229(17) -0.0084(13) 0.0057(12) -0.0168(14)
C10A 0.039(2) 0.050(2) 0.0232(16) -0.0111(14) 0.0109(15) -0.0227(17)
C11A 0.0387(19) 0.069(3) 0.034(2) -0.0177(19) 0.0077(17) -0.0095(19)
C12A 0.063(3) 0.054(2) 0.0258(19) -0.0022(17) 0.0068(17) -0.022(2)
C13A 0.0253(15) 0.0289(15) 0.0261(16) -0.0049(13) 0.0032(12) -0.0119(12)
C14A 0.0294(16) 0.0301(19) 0.0263(19) 0.0021(15) -0.0023(13) -0.0077(14)
C15A 0.0254(16) 0.0254(18) 0.037(2) 0.0006(14) -0.0028(15) -0.0034(15)
N2B 0.030(9) 0.046(9) 0.017(8) -0.001(7) 0.013(7) -0.013(7)
C10B 0.036(7) 0.043(7) 0.026(7) -0.008(6) 0.013(6) -0.021(6)
C11B 0.038(9) 0.051(12) 0.029(12) -0.013(9) 0.013(9) -0.022(8)
C12B 0.045(11) 0.059(12) 0.025(10) -0.006(9) 0.016(9) -0.017(10)
C13B 0.029(7) 0.034(7) 0.037(8) -0.006(7) 0.007(6) -0.019(6)
C14B 0.041(10) 0.038(12) 0.040(12) -0.014(10) -0.003(8) -0.006(9)
C15B 0.037(11) 0.045(10) 0.057(14) -0.002(11) 0.000(11) -0.008(10)
C16 0.0246(11) 0.0269(11) 0.0201(11) -0.0010(9) 0.0057(9) 0.0001(9)
C17 0.0304(12) 0.0266(12) 0.0277(13) 0.0035(10) 0.0029(10) -0.0008(10)
C18 0.0291(13) 0.0376(14) 0.0355(14) 0.0082(12) 0.0011(11) 0.0087(11)
C19 0.0195(12) 0.0519(16) 0.0325(13) 0.0085(13) 0.0001(11) -0.0005(11)
C20 0.0273(12) 0.0396(14) 0.0362(13) 0.0082(12) 0.0029(11) -0.0087(11)
C21 0.0253(11) 0.0290(13) 0.0283(12) 0.0053(10) 0.0028(10) 0.0005(10)
C22 0.0232(11) 0.0276(13) 0.0227(12) 0.0017(10) -0.0010(9) -0.0073(9)
C23 0.0309(13) 0.0428(15) 0.0271(12) 0.0050(12) 0.0047(11) -0.0030(11)
C24 0.0432(16) 0.0513(18) 0.0290(15) 0.0108(13) -0.0013(11) -0.0137(14)
C25 0.0540(18) 0.0356(15) 0.0360(15) 0.0143(12) -0.0194(13) -0.0111(13)
C26 0.0404(15) 0.0317(14) 0.0432(16) 0.0004(12) -0.0141(12) 0.0040(12)
C27 0.0306(13) 0.0331(13) 0.0275(13) 0.0018(11) -0.0010(10) 0.0002(11)

loop_
_atom_type_symbol
_atom_type_description
_atom_type_scat_dispersion_real
_atom_type_scat_dispersion_imag
_atom_type_scat_source
C C 0.0033 0.0016 'International Tables Vol C Tables 4.2.6.8 and 6.1.1.4'
H H 0.0000 0.0000 'International Tables Vol C Tables 4.2.6.8 and 6.1.1.4'
B B 0.0013 0.0007 'International Tables Vol C Tables 4.2.6.8 and 6.1.1.4'
N N 0.0061 0.0033 'International Tables Vol C Tables 4.2.6.8 and 6.1.1.4'

loop_
_geom_angle_atom_site_label_1
_geom_angle_atom_site_label_2
_geom_angle_atom_site_label_3
_geom_angle
C2 N1 C4 118.23(18)
C2 N1 C7 120.12(18)
C4 N1 C7 120.74(17)
C22 B1 C16 113.80(19)
C22 B1 C1 109.53(18)
C16 B1 C1 110.63(18)
C22 B1 H1B 108.3(11)
C16 B1 H1B 108.3(11)
C1 B1 H1B 106.0(11)
C3 C1 C2 59.85(15)
C3 C1 B1 153.0(2)
C2 C1 B1 146.9(2)
N1 C2 C3 151.4(2)
N1 C2 C1 148.5(2)
C3 C2 C1 60.06(16)
N2B C3 C2 164.1(10)
N2A C3 C2 148.3(2)
N2B C3 C1 135.3(9)
N2A C3 C1 151.6(2)
C2 C3 C1 60.09(15)
N1 C4 C6 110.72(17)
N1 C4 C5 111.78(19)
C6 C4 C5 112.4(2)
N1 C4 H4 107.2
C6 C4 H4 107.2
C5 C4 H4 107.2
C4 C5 H5A 109.5
C4 C5 H5B 109.5
H5A C5 H5B 109.5
C4 C5 H5C 109.5
H5A C5 H5C 109.5
H5B C5 H5C 109.5
C4 C6 H6A 109.5
C4 C6 H6B 109.5
H6A C6 H6B 109.5
C4 C6 H6C 109.5
H6A C6 H6C 109.5
H6B C6 H6C 109.5
N1 C7 C9 111.4(2)
N1 C7 C8 112.40(19)
C9 C7 C8 111.8(2)
N1 C7 H7 107.0
C9 C7 H7 107.0
C8 C7 H7 107.0
C7 C8 H8A 109.5
C7 C8 H8B 109.5
H8A C8 H8B 109.5
C7 C8 H8C 109.5
H8A C8 H8C 109.5
H8B C8 H8C 109.5
C7 C9 H9A 109.5
C7 C9 H9B 109.5
H9A C9 H9B 109.5
C7 C9 H9C 109.5
H9A C9 H9C 109.5
H9B C9 H9C 109.5
C3 N2A C10A 121.7(3)
C3 N2A C13A 120.3(3)
C10A N2A C13A 117.9(3)
N2A C10A C12A 110.9(3)
N2A C10A C11A 111.4(3)
C12A C10A C11A 112.4(3)
N2A C10A H10A 107.3
C12A C10A H10A 107.3
C11A C10A H10A 107.3
C10A C11A H11A 109.5
C10A C11A H11B 109.5
H11A C11A H11B 109.5
C10A C11A H11C 109.5
H11A C11A H11C 109.5
H11B C11A H11C 109.5
C10A C12A H12A 109.5
C10A C12A H12B 109.5
H12A C12A H12B 109.5
C10A C12A H12C 109.5
H12A C12A H12C 109.5
H12B C12A H12C 109.5
N2A C13A C15A 110.7(3)
N2A C13A C14A 111.6(3)
C15A C13A C14A 112.2(3)
N2A C13A H13A 107.4
C15A C13A H13A 107.4
C14A C13A H13A 107.4
C13A C14A H14A 109.5
C13A C14A H14B 109.5
H14A C14A H14B 109.5
C13A C14A H14C 109.5
H14A C14A H14C 109.5
H14B C14A H14C 109.5
C13A C15A H15A 109.5
C13A C15A H15B 109.5
H15A C15A H15B 109.5
C13A C15A H15C 109.5
H15A C15A H15C 109.5
H15B C15A H15C 109.5
C3 N2B C10B 116.5(17)
C3 N2B C13B 119.1(17)
C10B N2B C13B 123.6(19)
N2B C10B C11B 117(2)
N2B C10B C12B 116(2)
C11B C10B C12B 114(2)
N2B C10B H10B 102.1
C11B C10B H10B 102.1
C12B C10B H10B 102.1
C10B C11B H11D 109.5
C10B C11B H11E 109.5
H11D C11B H11E 109.5
C10B C11B H11F 109.5
H11D C11B H11F 109.5
H11E C11B H11F 109.5
C10B C12B H12D 109.5
C10B C12B H12E 109.5
H12D C12B H12E 109.5
C10B C12B H12F 109.5
H12D C12B H12F 109.5
H12E C12B H12F 109.5
N2B C13B C15B 109(2)
N2B C13B C14B 111(2)
C15B C13B C14B 115(2)
N2B C13B H13B 106.9
C15B C13B H13B 106.9
C14B C13B H13B 106.9
C13B C14B H14D 109.5
C13B C14B H14E 109.5
H14D C14B H14E 109.5
C13B C14B H14F 109.5
H14D C14B H14F 109.5
H14E C14B H14F 109.5
C13B C15B H15D 109.5
C13B C15B H15E 109.5
H15D C15B H15E 109.5
C13B C15B H15F 109.5
H15D C15B H15F 109.5
H15E C15B H15F 109.5
C21 C16 C17 115.6(2)
C21 C16 B1 124.7(2)
C17 C16 B1 119.7(2)
C18 C17 C16 122.5(2)
C18 C17 H17 118.8
C16 C17 H17 118.8
C19 C18 C17 120.2(2)
C19 C18 H18 119.9
C17 C18 H18 119.9
C18 C19 C20 119.1(2)
C18 C19 H19 120.4
C20 C19 H19 120.4
C19 C20 C21 120.2(2)
C19 C20 H20 119.9
C21 C20 H20 119.9
C20 C21 C16 122.3(2)
C20 C21 H21 118.8
C16 C21 H21 118.8
C27 C22 C23 115.8(2)
C27 C22 B1 124.3(2)
C23 C22 B1 120.0(2)
C24 C23 C22 122.3(2)
C24 C23 H23 118.8
C22 C23 H23 118.8
C25 C24 C23 120.0(2)
C25 C24 H24 120.0
C23 C24 H24 120.0
C26 C25 C24 119.5(2)
C26 C25 H25 120.2
C24 C25 H25 120.2
C25 C26 C27 119.7(3)
C25 C26 H26 120.2
C27 C26 H26 120.2
C26 C27 C22 122.7(2)
C26 C27 H27 118.7
C22 C27 H27 118.7

loop_
_geom_bond_atom_site_label_1
_geom_bond_atom_site_label_2
_geom_bond_distance
N1 C2 1.331(3)
N1 C4 1.486(3)
N1 C7 1.487(3)
B1 C22 1.617(3)
B1 C16 1.625(3)
B1 C1 1.629(3)
B1 H1B 1.22(2)
C1 C3 1.385(3)
C1 C2 1.385(3)
C2 C3 1.382(3)
C3 N2B 1.32(2)
C3 N2A 1.337(4)
C4 C6 1.518(3)
C4 C5 1.519(3)
C4 H4 1.0000
C5 H5A 0.9800
C5 H5B 0.9800
C5 H5C 0.9800
C6 H6A 0.9800
C6 H6B 0.9800
C6 H6C 0.9800
C7 C9 1.515(3)
C7 C8 1.518(3)
C7 H7 1.0000
C8 H8A 0.9800
C8 H8B 0.9800
C8 H8C 0.9800
C9 H9A 0.9800
C9 H9B 0.9800
C9 H9C 0.9800
N2A C10A 1.485(4)
N2A C13A 1.491(4)
C10A C12A 1.519(5)
C10A C11A 1.521(5)
C10A H10A 1.0000
C11A H11A 0.9800
C11A H11B 0.9800
C11A H11C 0.9800
C12A H12A 0.9800
C12A H12B 0.9800
C12A H12C 0.9800
C13A C15A 1.524(5)
C13A C14A 1.525(4)
C13A H13A 1.0000
C14A H14A 0.9800
C14A H14B 0.9800
C14A H14C 0.9800
C15A H15A 0.9800
C15A H15B 0.9800
C15A H15C 0.9800
N2B C10B 1.42(2)
N2B C13B 1.48(2)
C10B C11B 1.512(16)
C10B C12B 1.513(16)
C10B H10B 1.0000
C11B H11D 0.9800
C11B H11E 0.9800
C11B H11F 0.9800
C12B H12D 0.9800
C12B H12E 0.9800
C12B H12F 0.9800
C13B C15B 1.511(16)
C13B C14B 1.523(15)
C13B H13B 1.0000
C14B H14D 0.9800
C14B H14E 0.9800
C14B H14F 0.9800
C15B H15D 0.9800
C15B H15E 0.9800
C15B H15F 0.9800
C16 C21 1.396(3)
C16 C17 1.400(3)
C17 C18 1.386(3)
C17 H17 0.9500
C18 C19 1.377(3)
C18 H18 0.9500
C19 C20 1.380(3)
C19 H19 0.9500
C20 C21 1.388(3)
C20 H20 0.9500
C21 H21 0.9500
C22 C27 1.394(3)
C22 C23 1.404(3)
C23 C24 1.385(4)
C23 H23 0.9500
C24 C25 1.383(4)
C24 H24 0.9500
C25 C26 1.383(4)
C25 H25 0.9500
C26 C27 1.391(3)
C26 H26 0.9500
C27 H27 0.9500

loop_
_geom_torsion_atom_site_label_1
_geom_torsion_atom_site_label_2
_geom_torsion_atom_site_label_3
_geom_torsion_atom_site_label_4
_geom_torsion
C22 B1 C1 C3 -82.4(5)
C16 B1 C1 C3 43.8(5)
C22 B1 C1 C2 88.1(4)
C16 B1 C1 C2 -145.6(3)
C4 N1 C2 C3 -174.8(4)
C7 N1 C2 C3 -5.6(5)
C4 N1 C2 C1 10.1(5)
C7 N1 C2 C1 179.3(3)
C3 C1 C2 N1 177.3(4)
B1 C1 C2 N1 2.2(7)
B1 C1 C2 C3 -175.1(4)
N1 C2 C3 N2B 15(6)
C1 C2 C3 N2B -167(6)
N1 C2 C3 N2A -0.1(8)
C1 C2 C3 N2A 177.0(6)
N1 C2 C3 C1 -177.0(5)
C2 C1 C3 N2B 175(2)
B1 C1 C3 N2B -11(2)
C2 C1 C3 N2A -176.6(6)
B1 C1 C3 N2A -2.6(9)
B1 C1 C3 C2 174.1(5)
C2 N1 C4 C6 -64.4(3)
C7 N1 C4 C6 126.5(2)
C2 N1 C4 C5 61.7(3)
C7 N1 C4 C5 -107.4(2)
C2 N1 C7 C9 -89.3(3)
C4 N1 C7 C9 79.6(3)
C2 N1 C7 C8 144.4(2)
C4 N1 C7 C8 -46.7(3)
C2 C3 N2A C10A 9.1(8)
C1 C3 N2A C10A -176.5(4)
C2 C3 N2A C13A -173.1(3)
C1 C3 N2A C13A 1.3(9)
C3 N2A C10A C12A 113.8(4)
C13A N2A C10A C12A -64.1(5)
C3 N2A C10A C11A -120.2(5)
C13A N2A C10A C11A 61.9(5)
C3 N2A C13A C15A 56.6(5)
C10A N2A C13A C15A -125.4(4)
C3 N2A C13A C14A -69.1(5)
C10A N2A C13A C14A 108.9(4)
C2 C3 N2B C10B -12(8)
C1 C3 N2B C10B -176.4(12)
C2 C3 N2B C13B 178(3)
C1 C3 N2B C13B 13(4)
C3 N2B C10B C11B -67(4)
C13B N2B C10B C11B 103(3)
C3 N2B C10B C12B 72(3)
C13B N2B C10B C12B -118(3)
C3 N2B C13B C15B 102(3)
C10B N2B C13B C15B -67(4)
C3 N2B C13B C14B -129(3)
C10B N2B C13B C14B 61(4)
C22 B1 C16 C21 17.6(3)
C1 B1 C16 C21 -106.2(2)
C22 B1 C16 C17 -164.2(2)
C1 B1 C16 C17 72.0(3)
C21 C16 C17 C18 2.1(3)
B1 C16 C17 C18 -176.2(2)
C16 C17 C18 C19 -1.4(4)
C17 C18 C19 C20 -0.3(4)
C18 C19 C20 C21 1.0(4)
C19 C20 C21 C16 -0.2(4)
C17 C16 C21 C20 -1.4(3)
B1 C16 C21 C20 176.8(2)
C16 B1 C22 C27 -123.0(2)
C1 B1 C22 C27 1.4(3)
C16 B1 C22 C23 57.3(3)
C1 B1 C22 C23 -178.3(2)
C27 C22 C23 C24 0.9(3)
B1 C22 C23 C24 -179.4(2)
C22 C23 C24 C25 0.2(4)
C23 C24 C25 C26 -1.1(4)
C24 C25 C26 C27 0.8(4)
C25 C26 C27 C22 0.3(4)
C23 C22 C27 C26 -1.1(3)
B1 C22 C27 C26 179.1(2)
